data_7024732
loop_
_publ_author_name
'Partyka, David V.'
'Updegraff, 3rd, James B'
'Zeller, Matthias'
'Hunter, Allen D.'
'Gray, Thomas G.'

_publ_section_title
;
 Gold(I) halide complexes of bis(diphenylphosphine)diphenyl ether ligands:
 a balance of ligand strain and non-covalent interactions.
;
_journal_issue 22
_journal_name_full 'Dalton transactions (Cambridge, England : 2003)'
_journal_page_first 5388
_journal_page_last 5397
_journal_paper_doi 10.1039/b920717a
_journal_volume 39
_journal_year 2010
_chemical_formula_sum 'C37 H29 Au2 Cl3 I2 O P2'
_chemical_formula_weight 1305.63
_chemical_name_systematic
;
?
;
_space_group_IT_number 14
_symmetry_cell_setting monoclinic
_symmetry_space_group_name_Hall '-P 2ybc'
_symmetry_space_group_name_H-M 'P 1 21/c 1'
_atom_sites_solution_hydrogens geom
_atom_sites_solution_primary direct
_atom_sites_solution_secondary difmap
_audit_creation_method SHELXL-97
_cell_angle_alpha 90.00
_cell_angle_beta 102.566(2)
_cell_angle_gamma 90.00
_cell_formula_units_Z 4
_cell_length_a 9.0814(13)
_cell_length_b 20.656(3)
_cell_length_c 20.934(3)
_cell_measurement_reflns_used 9937
_cell_measurement_temperature 100(2)
_cell_measurement_theta_max 31.76
_cell_measurement_theta_min 2.21
_cell_volume 3832.8(10)
_computing_cell_refinement 'Apex2 v2008.2-4 '
_computing_data_collection 'Apex2 v2008.2-4 (Bruker, 2008)'
_computing_data_reduction 'Apex2 v2008.2-4 '
_computing_molecular_graphics 'SHELXTL 6.14'
_computing_publication_material 'SHELXTL 6.14'
_computing_structure_refinement 'SHELXTL 6.14'
_computing_structure_solution 'SHELXTL 6.14 (Bruker, 2000-2003)'
_diffrn_ambient_temperature 100(2)
_diffrn_measured_fraction_theta_full 0.998
_diffrn_measured_fraction_theta_max 0.998
_diffrn_measurement_device_type 'Bruker AXS SMART APEX CCD diffractometer'
_diffrn_measurement_method '\w scans'
_diffrn_radiation_monochromator graphite
_diffrn_radiation_source 'fine-focus sealed tube'
_diffrn_radiation_type MoK\a
_diffrn_radiation_wavelength 0.71073
_diffrn_reflns_av_R_equivalents 0.0540
_diffrn_reflns_av_sigmaI/netI 0.0509
_diffrn_reflns_limit_h_max 11
_diffrn_reflns_limit_h_min -12
_diffrn_reflns_limit_k_max 27
_diffrn_reflns_limit_k_min -27
_diffrn_reflns_limit_l_max 27
_diffrn_reflns_limit_l_min -27
_diffrn_reflns_number 36368
_diffrn_reflns_theta_full 28.28
_diffrn_reflns_theta_max 28.28
_diffrn_reflns_theta_min 0.99
_diffrn_standards_number 0
_exptl_absorpt_coefficient_mu 9.579
_exptl_absorpt_correction_T_max 0.563
_exptl_absorpt_correction_T_min 0.300
_exptl_absorpt_correction_type multi-scan
_exptl_absorpt_process_details 'Apex2 v2008.2-0 (Bruker, 2008)'
_exptl_crystal_colour colourless
_exptl_crystal_density_diffrn 2.263
_exptl_crystal_density_method 'not measured'
_exptl_crystal_description plate
_exptl_crystal_F_000 2416
_exptl_crystal_size_max 0.20
_exptl_crystal_size_mid 0.18
_exptl_crystal_size_min 0.06
_refine_diff_density_max 2.234
_refine_diff_density_min -1.940
_refine_diff_density_rms 0.267
_refine_ls_extinction_method none
_refine_ls_goodness_of_fit_ref 1.142
_refine_ls_hydrogen_treatment constr
_refine_ls_matrix_type full
_refine_ls_number_parameters 419
_refine_ls_number_reflns 9613
_refine_ls_number_restraints 12
_refine_ls_restrained_S_all 1.143
_refine_ls_R_factor_all 0.0533
_refine_ls_R_factor_gt 0.0461
_refine_ls_shift/su_max 0.001
_refine_ls_shift/su_mean 0.000
_refine_ls_structure_factor_coef Fsqd
_refine_ls_weighting_details 'calc w=1/[\s^2^(Fo^2^)+(0.0244P)^2^+50.5082P] where P=(Fo^2^+2Fc^2^)/3'
_refine_ls_weighting_scheme calc
_refine_ls_wR_factor_gt 0.1025
_refine_ls_wR_factor_ref 0.1060
_reflns_number_gt 8921
_reflns_number_total 9613
_reflns_threshold_expression I>2\s(I)
_cod_data_source_file b920717a.txt
_cod_data_source_block 08mz213_0m
_cod_depositor_comments
;
The following automatic conversions were performed:

'_symmetry_cell_setting' value 'Monoclinic' changed to 'monoclinic'
according to /home/saulius/struct/CIF-dictionaries/cif_core.dic
dictionary named 'cif_core.dic' version 2.4.2 from 2011-04-26.

Automatic conversion script
Id: cif_fix_values 1891 2012-01-12 08:04:46Z andrius 
;
_cod_original_sg_symbol_H-M P2(1)/c
_cod_database_code 7024732

loop_
_symmetry_equiv_pos_as_xyz
'x, y, z'
'-x, y+1/2, -z+1/2'
'-x, -y, -z'
'x, -y-1/2, z-1/2'

loop_
_atom_site_label
_atom_site_type_symbol
_atom_site_fract_x
_atom_site_fract_y
_atom_site_fract_z
_atom_site_U_iso_or_equiv
_atom_site_adp_type
_atom_site_occupancy
_atom_site_symmetry_multiplicity
_atom_site_calc_flag
_atom_site_refinement_flags
Au1 Au 0.86059(5) 0.77462(2) 0.275958(19) 0.02147(9) Uani 1 1 d .
Au2 Au 0.69133(5) 0.65325(2) 0.28937(2) 0.02464(10) Uani 1 1 d .
C1 C 0.7767(14) 0.9210(6) 0.3248(5) 0.029(2) Uani 1 1 d U
C2 C 0.8363(16) 0.9396(5) 0.2742(7) 0.036(2) Uani 1 1 d U
H2 H 0.8841 0.9083 0.2523 0.043 Uiso 1 1 calc R
C3 C 0.8293(19) 1.0024(6) 0.2536(8) 0.049(3) Uani 1 1 d U
H3 H 0.8741 1.0148 0.2185 0.059 Uiso 1 1 calc R
C4 C 0.7594(15) 1.0463(6) 0.2830(7) 0.043(3) Uani 1 1 d .
H4 H 0.7586 1.0904 0.2699 0.051 Uiso 1 1 calc R
C5 C 0.6888(15) 1.0288(6) 0.3319(7) 0.037(3) Uani 1 1 d .
H5 H 0.6317 1.0597 0.3498 0.045 Uiso 1 1 calc R
C6 C 0.7004(16) 0.9669(6) 0.3548(6) 0.035(3) Uani 1 1 d .
H6 H 0.6574 0.9550 0.3906 0.042 Uiso 1 1 calc R
C7 C 0.6054(11) 0.8227(5) 0.3719(5) 0.0181(5) Uani 1 1 d .
C8 C 0.5813(13) 0.8259(7) 0.4357(7) 0.035(3) Uani 1 1 d .
H8 H 0.6636 0.8351 0.4711 0.042 Uiso 1 1 calc R
C9 C 0.4394(16) 0.8159(7) 0.4480(7) 0.041(3) Uani 1 1 d .
H9 H 0.4253 0.8159 0.4916 0.050 Uiso 1 1 calc R
C10 C 0.3185(15) 0.8059(9) 0.3963(8) 0.051(4) Uani 1 1 d .
H10 H 0.2207 0.7995 0.4046 0.061 Uiso 1 1 calc R
C11 C 0.3372(14) 0.8051(7) 0.3349(6) 0.042(3) Uani 1 1 d .
H11 H 0.2519 0.7989 0.3001 0.050 Uiso 1 1 calc R
C12 C 0.4783(12) 0.8132(6) 0.3204(5) 0.026(2) Uani 1 1 d .
H12 H 0.4891 0.8123 0.2763 0.031 Uiso 1 1 calc R
C13 C 0.9214(12) 0.8336(5) 0.4285(5) 0.020(2) Uani 1 1 d .
C14 C 1.0181(14) 0.8844(7) 0.4504(6) 0.034(3) Uani 1 1 d .
H14 H 1.0094 0.9234 0.4259 0.040 Uiso 1 1 calc R
C15 C 1.1289(14) 0.8792(8) 0.5082(6) 0.040(3) Uani 1 1 d .
H15 H 1.1925 0.9150 0.5234 0.048 Uiso 1 1 calc R
C16 C 1.1453(14) 0.8235(7) 0.5425(6) 0.038(3) Uani 1 1 d .
H16 H 1.2200 0.8207 0.5819 0.046 Uiso 1 1 calc R
C17 C 1.0543(13) 0.7696(7) 0.5210(5) 0.033(3) Uani 1 1 d .
H17 H 1.0692 0.7298 0.5443 0.039 Uiso 1 1 calc R
C18 C 0.9414(13) 0.7758(6) 0.4645(5) 0.026(2) Uani 1 1 d .
C19 C 0.7917(14) 0.6801(6) 0.4782(5) 0.029(3) Uani 1 1 d .
C20 C 0.7534(13) 0.6971(6) 0.5362(5) 0.030(3) Uani 1 1 d .
H20 H 0.7665 0.7406 0.5512 0.036 Uiso 1 1 calc R
C21 C 0.6966(13) 0.6519(7) 0.5722(6) 0.032(3) Uani 1 1 d .
H21 H 0.6699 0.6641 0.6120 0.038 Uiso 1 1 calc R
C22 C 0.6778(14) 0.5869(7) 0.5500(6) 0.034(3) Uani 1 1 d .
H22 H 0.6407 0.5548 0.5751 0.041 Uiso 1 1 calc R
C23 C 0.7143(13) 0.5713(6) 0.4915(6) 0.031(3) Uani 1 1 d .
H23 H 0.7000 0.5281 0.4757 0.038 Uiso 1 1 calc R
C24 C 0.7713(12) 0.6170(5) 0.4553(5) 0.022(2) Uani 1 1 d .
C25 C 1.0274(12) 0.6108(6) 0.3975(6) 0.029(3) Uani 1 1 d .
C26 C 1.1010(13) 0.6301(6) 0.3494(6) 0.031(3) Uani 1 1 d .
H26 H 1.0465 0.6352 0.3055 0.037 Uiso 1 1 calc R
C27 C 1.2552(16) 0.6419(7) 0.3658(6) 0.040(3) Uani 1 1 d .
H27 H 1.3051 0.6571 0.3331 0.047 Uiso 1 1 calc R
C28 C 1.3374(14) 0.6320(8) 0.4290(7) 0.044(3) Uani 1 1 d .
H28 H 1.4436 0.6383 0.4391 0.052 Uiso 1 1 calc R
C29 C 1.2653(16) 0.6133(8) 0.4764(6) 0.046(4) Uani 1 1 d .
H29 H 1.3205 0.6082 0.5202 0.055 Uiso 1 1 calc R
C30 C 1.1111(14) 0.6015(6) 0.4610(6) 0.033(3) Uani 1 1 d .
H30 H 1.0620 0.5870 0.4941 0.040 Uiso 1 1 calc R
C31 C 0.7930(14) 0.5131(6) 0.3632(5) 0.028(2) Uani 1 1 d .
C32 C 0.9130(14) 0.4696(5) 0.3751(5) 0.024(2) Uani 1 1 d .
H32 H 1.0131 0.4836 0.3930 0.029 Uiso 1 1 calc R
C33 C 0.8807(15) 0.4047(6) 0.3597(6) 0.032(3) Uani 1 1 d .
H33 H 0.9615 0.3745 0.3662 0.039 Uiso 1 1 calc R
C34 C 0.7386(16) 0.3830(6) 0.3358(6) 0.037(3) Uani 1 1 d .
H34 H 0.7215 0.3385 0.3255 0.044 Uiso 1 1 calc R
C35 C 0.6156(16) 0.4266(6) 0.3263(6) 0.036(3) Uani 1 1 d .
H35 H 0.5154 0.4114 0.3111 0.043 Uiso 1 1 calc R
C36 C 0.6436(13) 0.4920(6) 0.3394(6) 0.032(3) Uani 1 1 d .
H36 H 0.5627 0.5221 0.3324 0.038 Uiso 1 1 calc R
C37 C 0.7353(17) 0.5559(8) 0.1222(8) 0.048(4) Uani 1 1 d .
H37 H 0.7260 0.5985 0.1438 0.058 Uiso 1 1 calc R
Cl1 Cl 0.7466(8) 0.4976(4) 0.1809(3) 0.121(3) Uani 1 1 d .
Cl2 Cl 0.8941(6) 0.5609(2) 0.0884(3) 0.0687(13) Uani 1 1 d .
Cl3 Cl 0.5764(7) 0.5471(4) 0.0609(2) 0.100(2) Uani 1 1 d .
I1 I 0.99236(9) 0.72471(4) 0.19047(3) 0.02914(16) Uani 1 1 d .
I2 I 0.51513(9) 0.69891(4) 0.18497(4) 0.0355(2) Uani 1 1 d .
O1 O 0.8471(10) 0.7244(4) 0.4380(3) 0.0287(17) Uani 1 1 d .
P1 P 0.7846(3) 0.83603(13) 0.35186(12) 0.0181(5) Uani 1 1 d .
P2 P 0.8247(3) 0.59918(14) 0.37747(13) 0.0223(6) Uani 1 1 d .

loop_
_atom_site_aniso_label
_atom_site_aniso_U_11
_atom_site_aniso_U_22
_atom_site_aniso_U_33
_atom_site_aniso_U_23
_atom_site_aniso_U_13
_atom_site_aniso_U_12
Au1 0.02612(19) 0.02061(18) 0.01862(17) -0.00182(15) 0.00692(15) 0.00064(17)
Au2 0.02415(18) 0.02317(19) 0.02158(18) 0.00337(16) -0.00605(15) -0.00039(17)
C1 0.043(6) 0.022(5) 0.026(5) 0.000(4) 0.016(4) 0.006(5)
C2 0.054(6) 0.008(4) 0.054(6) 0.003(4) 0.028(5) 0.010(4)
C3 0.068(8) 0.025(6) 0.065(7) 0.010(5) 0.041(6) 0.004(6)
C4 0.042(7) 0.028(6) 0.059(9) 0.010(6) 0.013(7) -0.008(6)
C5 0.035(7) 0.022(6) 0.058(8) 0.004(5) 0.018(6) 0.018(5)
C6 0.048(8) 0.029(6) 0.034(6) 0.012(5) 0.020(6) 0.009(6)
C7 0.0190(11) 0.0182(12) 0.0167(11) -0.0015(9) 0.0031(9) 0.0036(10)
C8 0.017(5) 0.042(7) 0.046(7) 0.004(6) 0.007(5) 0.004(5)
C9 0.035(7) 0.051(8) 0.043(7) -0.014(6) 0.017(6) -0.001(7)
C10 0.025(6) 0.073(11) 0.053(9) -0.016(8) 0.003(6) -0.011(7)
C11 0.020(6) 0.056(9) 0.039(7) -0.008(6) -0.017(5) 0.007(6)
C12 0.017(5) 0.035(6) 0.022(5) -0.009(4) -0.005(4) 0.002(4)
C13 0.018(5) 0.028(6) 0.015(4) -0.002(4) 0.005(4) 0.001(4)
C14 0.026(6) 0.045(7) 0.030(6) -0.005(5) 0.005(5) -0.003(6)
C15 0.024(6) 0.058(9) 0.036(7) -0.014(6) 0.004(5) -0.004(6)
C16 0.030(6) 0.064(9) 0.018(5) 0.006(6) -0.001(5) 0.002(6)
C17 0.024(6) 0.055(8) 0.018(5) 0.005(5) 0.000(4) 0.001(6)
C18 0.026(5) 0.031(6) 0.021(5) -0.002(4) 0.004(4) 0.007(5)
C19 0.029(6) 0.038(7) 0.018(5) 0.005(4) 0.002(4) 0.011(5)
C20 0.024(6) 0.040(7) 0.026(5) -0.001(5) 0.007(4) 0.001(5)
C21 0.028(6) 0.041(7) 0.028(6) -0.001(5) 0.007(5) 0.005(5)
C22 0.028(6) 0.049(8) 0.028(6) 0.005(5) 0.014(5) 0.003(6)
C23 0.020(5) 0.037(7) 0.036(6) 0.002(5) 0.005(5) 0.003(5)
C24 0.025(5) 0.017(5) 0.021(5) 0.000(4) -0.004(4) 0.005(4)
C25 0.019(5) 0.024(6) 0.035(6) -0.007(5) -0.011(4) 0.002(4)
C26 0.029(6) 0.039(7) 0.024(5) 0.001(5) 0.005(4) 0.007(5)
C27 0.051(8) 0.038(7) 0.034(6) 0.000(5) 0.018(6) 0.004(6)
C28 0.019(6) 0.062(10) 0.046(8) -0.001(7) -0.001(5) 0.011(6)
C29 0.037(7) 0.067(10) 0.026(6) -0.004(6) -0.008(5) 0.007(7)
C30 0.034(6) 0.035(7) 0.027(6) 0.002(5) -0.003(5) 0.007(6)
C31 0.039(6) 0.026(6) 0.016(5) 0.003(4) -0.002(4) -0.008(5)
C32 0.032(6) 0.020(5) 0.020(5) 0.005(4) 0.005(4) 0.011(5)
C33 0.035(6) 0.024(6) 0.035(6) -0.003(5) 0.003(5) 0.005(5)
C34 0.058(9) 0.022(6) 0.028(6) -0.007(5) 0.008(6) 0.006(6)
C35 0.044(7) 0.032(6) 0.027(6) -0.008(5) -0.001(5) 0.004(6)
C36 0.019(5) 0.032(6) 0.039(6) 0.002(5) -0.005(5) -0.004(5)
C37 0.044(8) 0.052(9) 0.051(9) -0.001(7) 0.018(7) 0.000(7)
Cl1 0.102(4) 0.166(7) 0.106(5) 0.080(5) 0.046(4) 0.022(5)
Cl2 0.070(3) 0.059(3) 0.090(3) -0.012(2) 0.045(3) -0.011(2)
Cl3 0.078(4) 0.169(7) 0.054(3) 0.009(3) 0.014(3) -0.013(4)
I1 0.0370(4) 0.0327(4) 0.0199(3) -0.0025(3) 0.0108(3) 0.0035(3)
I2 0.0312(4) 0.0322(4) 0.0332(4) 0.0069(3) -0.0146(3) -0.0014(3)
O1 0.037(4) 0.033(4) 0.015(3) -0.002(3) 0.003(3) -0.003(4)
P1 0.0190(11) 0.0182(12) 0.0167(11) -0.0015(9) 0.0031(9) 0.0036(10)
P2 0.0236(13) 0.0226(14) 0.0170(12) 0.0013(10) -0.0039(10) -0.0002(11)

loop_
_atom_type_symbol
_atom_type_description
_atom_type_scat_dispersion_real
_atom_type_scat_dispersion_imag
_atom_type_scat_source
C C 0.0033 0.0016 'International Tables Vol C Tables 4.2.6.8 and 6.1.1.4'
H H 0.0000 0.0000 'International Tables Vol C Tables 4.2.6.8 and 6.1.1.4'
O O 0.0106 0.0060 'International Tables Vol C Tables 4.2.6.8 and 6.1.1.4'
P P 0.1023 0.0942 'International Tables Vol C Tables 4.2.6.8 and 6.1.1.4'
I I -0.4742 1.8119 'International Tables Vol C Tables 4.2.6.8 and 6.1.1.4'
Au Au -2.0133 8.8022 'International Tables Vol C Tables 4.2.6.8 and 6.1.1.4'
Cl Cl 0.1484 0.1585 'International Tables Vol C Tables 4.2.6.8 and 6.1.1.4'

loop_
_geom_angle_atom_site_label_1
_geom_angle_atom_site_label_2
_geom_angle_atom_site_label_3
_geom_angle
P1 Au1 I1 167.06(7)
P1 Au1 Au2 99.39(7)
I1 Au1 Au2 93.20(3)
P2 Au2 I2 171.24(8)
P2 Au2 Au1 107.18(7)
I2 Au2 Au1 81.43(2)
C2 C1 C6 118.9(11)
C2 C1 P1 121.2(8)
C6 C1 P1 119.8(9)
C1 C2 C3 121.3(12)
C1 C2 H2 119.3
C3 C2 H2 119.3
C4 C3 C2 119.8(13)
C4 C3 H3 120.1
C2 C3 H3 120.1
C3 C4 C5 120.8(12)
C3 C4 H4 119.6
C5 C4 H4 119.6
C6 C5 C4 120.0(12)
C6 C5 H5 120.0
C4 C5 H5 120.0
C5 C6 C1 119.0(11)
C5 C6 H6 120.5
C1 C6 H6 120.5
C8 C7 C12 117.5(10)
C8 C7 P1 123.8(8)
C12 C7 P1 118.5(8)
C9 C8 C7 121.0(12)
C9 C8 H8 119.5
C7 C8 H8 119.5
C10 C9 C8 119.5(13)
C10 C9 H9 120.3
C8 C9 H9 120.3
C11 C10 C9 120.7(13)
C11 C10 H10 119.6
C9 C10 H10 119.6
C10 C11 C12 121.7(11)
C10 C11 H11 119.2
C12 C11 H11 119.2
C11 C12 C7 119.4(10)
C11 C12 H12 120.3
C7 C12 H12 120.3
C14 C13 C18 118.0(10)
C14 C13 P1 122.6(9)
C18 C13 P1 119.0(8)
C13 C14 C15 120.9(13)
C13 C14 H14 119.5
C15 C14 H14 119.5
C16 C15 C14 120.1(13)
C16 C15 H15 119.9
C14 C15 H15 119.9
C15 C16 C17 121.2(11)
C15 C16 H16 119.4
C17 C16 H16 119.4
C18 C17 C16 118.2(12)
C18 C17 H17 120.9
C16 C17 H17 120.9
C17 C18 O1 122.6(11)
C17 C18 C13 121.3(11)
O1 C18 C13 115.9(9)
C20 C19 C24 120.2(11)
C20 C19 O1 123.5(11)
C24 C19 O1 116.2(9)
C21 C20 C19 120.6(12)
C21 C20 H20 119.7
C19 C20 H20 119.7
C20 C21 C22 119.8(11)
C20 C21 H21 120.1
C22 C21 H21 120.1
C23 C22 C21 118.5(12)
C23 C22 H22 120.7
C21 C22 H22 120.7
C22 C23 C24 121.5(12)
C22 C23 H23 119.3
C24 C23 H23 119.3
C23 C24 C19 119.4(10)
C23 C24 P2 123.7(9)
C19 C24 P2 117.0(8)
C26 C25 C30 119.0(11)
C26 C25 P2 119.8(8)
C30 C25 P2 121.2(10)
C25 C26 C27 119.5(11)
C25 C26 H26 120.2
C27 C26 H26 120.2
C28 C27 C26 120.9(13)
C28 C27 H27 119.6
C26 C27 H27 119.6
C29 C28 C27 119.7(12)
C29 C28 H28 120.2
C27 C28 H28 120.2
C28 C29 C30 120.1(12)
C28 C29 H29 120.0
C30 C29 H29 120.0
C29 C30 C25 120.7(13)
C29 C30 H30 119.6
C25 C30 H30 119.6
C32 C31 C36 121.2(11)
C32 C31 P2 120.8(9)
C36 C31 P2 117.9(9)
C31 C32 C33 117.5(11)
C31 C32 H32 121.2
C33 C32 H32 121.2
C34 C33 C32 122.5(12)
C34 C33 H33 118.7
C32 C33 H33 118.7
C33 C34 C35 120.1(11)
C33 C34 H34 119.9
C35 C34 H34 119.9
C36 C35 C34 119.0(12)
C36 C35 H35 120.5
C34 C35 H35 120.5
C35 C36 C31 119.5(12)
C35 C36 H36 120.3
C31 C36 H36 120.3
Cl1 C37 Cl3 111.8(9)
Cl1 C37 Cl2 114.1(9)
Cl3 C37 Cl2 109.8(9)
Cl1 C37 H37 106.9
Cl3 C37 H37 106.9
Cl2 C37 H37 106.9
C18 O1 C19 121.5(8)
C7 P1 C13 105.8(5)
C7 P1 C1 104.1(5)
C13 P1 C1 105.8(5)
C7 P1 Au1 120.8(3)
C13 P1 Au1 110.7(3)
C1 P1 Au1 108.5(4)
C25 P2 C31 106.5(6)
C25 P2 C24 102.7(5)
C31 P2 C24 106.2(5)
C25 P2 Au2 117.3(4)
C31 P2 Au2 108.1(4)
C24 P2 Au2 115.2(3)

loop_
_geom_bond_atom_site_label_1
_geom_bond_atom_site_label_2
_geom_bond_distance
Au1 P1 2.256(3)
Au1 I1 2.5748(8)
Au1 Au2 2.9857(7)
Au2 P2 2.268(3)
Au2 I2 2.5893(8)
C1 C2 1.346(17)
C1 C6 1.401(16)
C1 P1 1.841(12)
C2 C3 1.365(16)
C2 H2 0.9500
C3 C4 1.33(2)
C3 H3 0.9500
C4 C5 1.370(19)
C4 H4 0.9500
C5 C6 1.361(16)
C5 H5 0.9500
C6 H6 0.9500
C7 C8 1.401(17)
C7 C12 1.411(13)
C7 P1 1.787(10)
C8 C9 1.383(17)
C8 H8 0.9500
C9 C10 1.378(19)
C9 H9 0.9500
C10 C11 1.33(2)
C10 H10 0.9500
C11 C12 1.388(18)
C11 H11 0.9500
C12 H12 0.9500
C13 C14 1.381(16)
C13 C18 1.402(15)
C13 P1 1.804(10)
C14 C15 1.399(17)
C14 H14 0.9500
C15 C16 1.35(2)
C15 H15 0.9500
C16 C17 1.402(19)
C16 H16 0.9500
C17 C18 1.392(14)
C17 H17 0.9500
C18 O1 1.401(14)
C19 C20 1.378(15)
C19 C24 1.389(16)
C19 O1 1.408(14)
C20 C21 1.370(17)
C20 H20 0.9500
C21 C22 1.420(19)
C21 H21 0.9500
C22 C23 1.375(17)
C22 H22 0.9500
C23 C24 1.380(16)
C23 H23 0.9500
C24 P2 1.835(11)
C25 C26 1.382(17)
C25 C30 1.394(15)
C25 P2 1.813(11)
C26 C27 1.389(19)
C26 H26 0.9500
C27 C28 1.386(18)
C27 H27 0.9500
C28 C29 1.36(2)
C28 H28 0.9500
C29 C30 1.389(19)
C29 H29 0.9500
C30 H30 0.9500
C31 C32 1.393(16)
C31 C36 1.408(16)
C31 P2 1.815(12)
C32 C33 1.396(15)
C32 H32 0.9500
C33 C34 1.354(18)
C33 H33 0.9500
C34 C35 1.414(18)
C34 H34 0.9500
C35 C36 1.391(17)
C35 H35 0.9500
C36 H36 0.9500
C37 Cl1 1.708(17)
C37 Cl3 1.718(16)
C37 Cl2 1.742(15)
C37 H37 1.0000

loop_
_geom_torsion_atom_site_label_1
_geom_torsion_atom_site_label_2
_geom_torsion_atom_site_label_3
_geom_torsion_atom_site_label_4
_geom_torsion
P1 Au1 Au2 P2 -80.66(10)
I1 Au1 Au2 P2 96.32(8)
P1 Au1 Au2 I2 101.01(7)
I1 Au1 Au2 I2 -82.01(3)
C6 C1 C2 C3 3(2)
P1 C1 C2 C3 179.4(12)
C1 C2 C3 C4 -2(3)
C2 C3 C4 C5 -3(2)
C3 C4 C5 C6 6(2)
C4 C5 C6 C1 -4(2)
C2 C1 C6 C5 0(2)
P1 C1 C6 C5 -176.5(11)
C12 C7 C8 C9 4.1(19)
P1 C7 C8 C9 179.1(11)
C7 C8 C9 C10 -3(2)
C8 C9 C10 C11 1(3)
C9 C10 C11 C12 1(3)
C10 C11 C12 C7 0(2)
C8 C7 C12 C11 -2.3(17)
P1 C7 C12 C11 -177.6(10)
C18 C13 C14 C15 -2.6(17)
P1 C13 C14 C15 -176.1(9)
C13 C14 C15 C16 2.0(19)
C14 C15 C16 C17 1(2)
C15 C16 C17 C18 -2.7(19)
C16 C17 C18 O1 178.3(10)
C16 C17 C18 C13 2.0(17)
C14 C13 C18 C17 0.6(16)
P1 C13 C18 C17 174.3(9)
C14 C13 C18 O1 -175.9(10)
P1 C13 C18 O1 -2.2(13)
C24 C19 C20 C21 0.8(17)
O1 C19 C20 C21 178.4(10)
C19 C20 C21 C22 0.4(18)
C20 C21 C22 C23 -1.5(18)
C21 C22 C23 C24 1.4(18)
C22 C23 C24 C19 -0.3(17)
C22 C23 C24 P2 179.2(9)
C20 C19 C24 C23 -0.9(16)
O1 C19 C24 C23 -178.6(10)
C20 C19 C24 P2 179.6(9)
O1 C19 C24 P2 1.9(13)
C30 C25 C26 C27 -2.3(18)
P2 C25 C26 C27 176.9(10)
C25 C26 C27 C28 3(2)
C26 C27 C28 C29 -3(2)
C27 C28 C29 C30 3(2)
C28 C29 C30 C25 -2(2)
C26 C25 C30 C29 2(2)
P2 C25 C30 C29 -177.2(11)
C36 C31 C32 C33 3.0(16)
P2 C31 C32 C33 -176.7(8)
C31 C32 C33 C34 -2.0(18)
C32 C33 C34 C35 -1(2)
C33 C34 C35 C36 2.3(19)
C34 C35 C36 C31 -1.3(19)
C32 C31 C36 C35 -1.4(18)
P2 C31 C36 C35 178.3(9)
C17 C18 O1 C19 39.0(16)
C13 C18 O1 C19 -144.5(10)
C20 C19 O1 C18 35.2(16)
C24 C19 O1 C18 -147.2(10)
C8 C7 P1 C13 13.5(11)
C12 C7 P1 C13 -171.5(9)
C8 C7 P1 C1 -97.8(10)
C12 C7 P1 C1 77.2(10)
C8 C7 P1 Au1 140.2(9)
C12 C7 P1 Au1 -44.8(10)
C14 C13 P1 C7 -122.7(10)
C18 C13 P1 C7 63.8(10)
C14 C13 P1 C1 -12.7(11)
C18 C13 P1 C1 173.9(9)
C14 C13 P1 Au1 104.7(9)
C18 C13 P1 Au1 -68.8(9)
C2 C1 P1 C7 -141.0(11)
C6 C1 P1 C7 35.4(12)
C2 C1 P1 C13 107.7(12)
C6 C1 P1 C13 -75.9(12)
C2 C1 P1 Au1 -11.2(13)
C6 C1 P1 Au1 165.3(10)
I1 Au1 P1 C7 165.7(4)
Au2 Au1 P1 C7 -27.9(4)
I1 Au1 P1 C13 -69.9(5)
Au2 Au1 P1 C13 96.5(4)
I1 Au1 P1 C1 45.8(6)
Au2 Au1 P1 C1 -147.8(4)
C26 C25 P2 C31 97.3(10)
C30 C25 P2 C31 -83.6(11)
C26 C25 P2 C24 -151.3(10)
C30 C25 P2 C24 27.8(11)
C26 C25 P2 Au2 -23.9(11)
C30 C25 P2 Au2 155.2(9)
C32 C31 P2 C25 6.7(11)
C36 C31 P2 C25 -172.9(9)
C32 C31 P2 C24 -102.2(10)
C36 C31 P2 C24 78.1(10)
C32 C31 P2 Au2 133.6(8)
C36 C31 P2 Au2 -46.1(10)
C23 C24 P2 C25 -113.7(10)
C19 C24 P2 C25 65.8(9)
C23 C24 P2 C31 -2.0(11)
C19 C24 P2 C31 177.5(9)
C23 C24 P2 Au2 117.7(9)
C19 C24 P2 Au2 -62.9(9)
Au1 Au2 P2 C25 -29.0(4)
Au1 Au2 P2 C31 -149.4(4)
Au1 Au2 P2 C24 92.0(4)
